data_1001467
loop_
_publ_author_name
'Costentin, G'
'Leclaire, A'
'Borel, M M'
'Grandin, A'
'Raveau, B'

_publ_section_title
;
Determination of the crystal structure of Mo(V)~2~P~4~O~15~
;
_journal_coden_ASTM ZEKRDZ
_journal_name_full
;
Zeitschrift fuer Kristallographie (149,1979-)
;
_journal_page_first 53
_journal_page_last 58
_journal_volume 201
_journal_year 1992
_chemical_formula_structural 'Mo2 O2 P4 O13'
_chemical_formula_sum 'Mo2 O15 P4'
_chemical_name_systematic 'Dimolybdenum(V) dioxide tetraphosphate'
_space_group_IT_number 14
_symmetry_cell_setting monoclinic
_symmetry_Int_Tables_number 14
_symmetry_space_group_name_Hall '-P 2ybc'
_symmetry_space_group_name_H-M 'P 1 21/c 1'
_cell_angle_alpha 90
_cell_angle_beta 106.7050(78)
_cell_angle_gamma 90
_cell_formula_units_Z 2
_cell_length_a 8.3068(8)
_cell_length_b 6.5262(6)
_cell_length_c 10.7181(11)
_cell_volume 556.5
_refine_ls_R_factor_all 0.036
_cod_database_code 1001467

loop_
_symmetry_equiv_pos_as_xyz
x,y,z
-x,1/2+y,1/2-z
-x,-y,-z
x,1/2-y,1/2+z

loop_
_atom_site_label
_atom_site_type_symbol
_atom_site_symmetry_multiplicity
_atom_site_Wyckoff_symbol
_atom_site_fract_x
_atom_site_fract_y
_atom_site_fract_z
_atom_site_occupancy
_atom_site_attached_hydrogens
_atom_site_calc_flag
Mo1 Mo5+ 4 e 0.2022(1) 0.2547(5) 0.1496(1) 1. 0 d
P1 P5+ 4 e 0.1845(5) 0.5559(7) 0.3988(5) 1. 0 d
P2 P5+ 4 e 0.4159(4) 0.8868(8) 0.3737(4) 1. 0 d
O1 O2- 4 e 0.150(1) 0.436(3) 0.044(2) 1. 0 d
O2 O2- 4 e 0.451(1) 0.299(2) 0.177(1) 1. 0 d
O3 O2- 4 e 0.202(2) 0.022(3) 0.028(1) 1. 0 d
O4 O2- 4 e -0.027(1) 0.172(2) 0.155(1) 1. 0 d
O5 O2- 4 e 0.225(2) 0.414(3) 0.313(2) 1. 0 d
O6 O2- 4 e 0.289(1) 0.012(2) 0.287(1) 1. 0 d
O7 O2- 4 e 0.331(1) 0.715(3) 0.432(1) 1. 0 d
O8 O2- 4 e 0.486(3) 0.060(4) 0.476(2) 0.5 0 d

loop_
_atom_type_symbol
_atom_type_oxidation_number
Mo5+ 5.000
P5+ 5.000
O2- -2.000
